data_1574115
loop_
_publ_author_name
'Zhang, Hong-Jin'
'Chen, Zong-Ren'
'Xu, Ji-Tong'
'Ye, Jia-Wen'
'Chen, Ling'
'Chen, Xiao-Ming'

_publ_section_title
;
 CO2-enhanced TADF of an ultra-stable Cu(i) cluster via guest--host \p--\p
 interaction
;
_journal_issue 16
_journal_name_full 'Chemical Science'
_journal_page_first 6872
_journal_page_last 6878
_journal_paper_doi 10.1039/D4SC07949C
_journal_volume 16
_journal_year 2025
_chemical_formula_moiety 'C72 H56 Cu2 I2 O2 P4'
_chemical_formula_sum 'C72 H56 Cu2 I2 O2 P4'
_chemical_formula_weight 1457.92
_space_group_crystal_system monoclinic
_space_group_IT_number 14
_space_group_name_Hall '-P 2ybc'
_space_group_name_H-M_alt 'P 1 21/c 1'
_atom_sites_solution_hydrogens geom
_atom_sites_solution_primary iterative
_audit_creation_date 2024-10-23
_audit_creation_method
;
Olex2 1.5
(compiled 2024.02.16 svn.r378c4104 for OlexSys, GUI svn.r6928)
;
_audit_update_record
;
2024-10-24 deposited with the CCDC.	2025-03-10 downloaded from the CCDC.
;
_cell_angle_alpha 90
_cell_angle_beta 147.569(16)
_cell_angle_gamma 90
_cell_formula_units_Z 2
_cell_length_a 13.4634(8)
_cell_length_b 18.73432(17)
_cell_length_c 23.9159(15)
_cell_measurement_reflns_used 27040
_cell_measurement_temperature 149.99(10)
_cell_measurement_theta_max 76.8200
_cell_measurement_theta_min 3.7010
_cell_volume 3235.0(14)
_computing_cell_refinement 'CrysAlisPro 1.171.40.81a (Rigaku OD, 2020)'
_computing_data_collection 'CrysAlisPro 1.171.40.81a (Rigaku OD, 2020)'
_computing_data_reduction 'CrysAlisPro 1.171.40.81a (Rigaku OD, 2020)'
_computing_molecular_graphics 'Olex2 1.5 (Dolomanov et al., 2009)'
_computing_publication_material 'Olex2 1.5 (Dolomanov et al., 2009)'
_computing_structure_refinement 'SHELXL 2018/3 (Sheldrick, 2015)'
_computing_structure_solution 'olex2.solve 1.5 (Bourhis et al., 2015)'
_diffrn_ambient_environment N~2~
_diffrn_ambient_temperature 149.99(10)
_diffrn_detector 'Hybrid Pixel Array Detector'
_diffrn_detector_area_resol_mean 10.0000
_diffrn_detector_type HyPix
_diffrn_measured_fraction_theta_full 1.000
_diffrn_measured_fraction_theta_max 1.000
_diffrn_measurement_details
;
List of Runs (angles in degrees, time in seconds):

  # Type    Start    End  Width  t~exp~   \w     \q     \k     \f   Frames
#--------------------------------------------------------------------------
  1  \w    131.00 160.00   0.50    0.29    --  108.86  38.00-180.00   58
  2  \w    102.00 127.00   0.50    0.29    --  108.86  38.00-180.00   50
  3  \w     98.00 177.00   0.50    0.29    --  108.86  38.00-120.00  158
  4  \w    -14.00  27.00   0.50    0.07    --  -48.33  19.00 -60.00   82
  5  \w    -53.00 -24.00   0.50    0.29    --  -91.75  57.00 -60.00   58
  6  \w    -22.00  25.00   0.50    0.07    --  -48.33  19.00-150.00   94
  7  \w    -22.00  17.00   0.50    0.07    --  -48.33  19.00-180.00   78
  8  \w     78.00 162.00   0.50    0.29    --  108.86 152.00-126.00  168
  9  \w    103.00 174.00   0.50    0.29    --  108.86 125.00 -60.00  142
 10  \w     97.00 134.00   0.50    0.29    --  108.86 122.00  73.00   74
 11  \w     40.00  65.00   0.50    0.29    --  108.86 -57.00-120.00   50
 12  \w     39.00  64.00   0.50    0.29    --  108.86 -57.00 -60.00   50
 13  \w     41.00  66.00   0.50    0.29    --  108.86 -57.00  60.00   50
 14  \w     37.00  62.00   0.50    0.29    --  108.86 -57.00 120.00   50
 15  \w     38.00  69.00   0.50    0.29    --  108.86 -99.00 -90.00   62
 16  \w     58.00  83.00   0.50    0.29    --  108.86-125.00-150.00   50
 17  \w    104.00 129.00   0.50    0.29    --  108.86-152.00-168.00   50
 18  \w     71.00 101.00   0.50    0.07    --   48.33-152.00-168.00   60
 19  \w     73.00 111.00   0.50    0.29    --  108.86-125.00   0.00   76
 20  \w     54.00 112.00   0.50    0.29    --  108.86-125.00  30.00  116
 21  \w     38.00  64.00   0.50    0.29    --  108.86-125.00  90.00   52
 22  \w     83.00 109.00   0.50    0.29    --  108.86-125.00  90.00   52
 23  \w     49.00  74.00   0.50    0.29    --  108.86-122.00  -8.00   50
 24  \w     85.00 112.00   0.50    0.29    --  108.86-125.00-120.00   54
 25  \w     80.00 106.00   0.50    0.29    --  108.86 -99.00-150.00   52
 26  \w     41.00  68.00   0.50    0.29    --  108.86 -99.00-150.00   54
 27  \w     36.00 107.00   0.50    0.29    --  108.86-110.00-122.32  142
 28  \w     73.00 103.00   0.50    0.29    --  108.86 -99.00 -90.00   60
 29  \w     37.00  78.00   0.50    0.07    --   48.33-122.00  -8.00   82
 30  \w     47.00 106.00   0.50    0.29    --  108.86 -99.00  60.00  118
 31  \w    -90.00 -65.00   0.50    0.07    --  -48.33 152.00-126.00   50
 32  \w    -81.00 -56.00   0.50    0.29    --  -91.75 125.00-150.00   50
 33  \w    -88.00 -63.00   0.50    0.29    --  -91.75 152.00-126.00   50
 34  \w    -84.00 -12.00   0.50    0.07    --  -48.33 122.00  73.00  144
 35  \w    -81.00 -49.00   0.50    0.29    --  -91.75 122.00  73.00   64
 36  \w   -163.00 -81.00   0.50    0.29    --  -91.75 -57.00   0.00  164
 37  \w   -158.00-110.00   0.50    0.29    --  -91.75 -77.00  30.00   96
 38  \w   -107.00 -70.00   0.50    0.29    --  -91.75 -77.00  30.00   74
 39  \w   -159.00 -88.00   0.50    0.29    --  -91.75 -57.00  90.00  142
 40  \w   -159.00 -77.00   0.50    0.29    --  -91.75 -57.00  60.00  164
 41  \w   -109.00 -34.00   0.50    0.07    --  -48.33 -77.00-120.00  150
 42  \w   -100.00 -55.00   0.50    0.07    --  -48.33-152.00-168.00   90
 43  \w   -119.00 -76.00   0.50    0.07    --  -48.33-125.00-150.00   86
 44  \w   -135.00-109.00   0.50    0.29    --  -91.75-152.00-168.00   52
 45  \w   -104.00 -56.00   0.50    0.29    --  -91.75-152.00-168.00   96
 46  \w   -163.00-100.00   0.50    0.29    --  -91.75-125.00 -60.00  126
 47  \w   -143.00-118.00   0.50    0.29    --  -91.75-122.00  -8.00   50
 48  \w   -120.00 -76.00   0.50    0.07    --  -48.33-125.00  30.00   88
;
_diffrn_measurement_device 'four-circle diffractometer'
_diffrn_measurement_device_type 'XtaLAB Synergy, Dualflex, HyPix'
_diffrn_measurement_method '\w scans'
_diffrn_orient_matrix_type 'CrysAlisPro convention (1999,Acta A55,543-557)'
_diffrn_orient_matrix_UB_11 0.2126925000
_diffrn_orient_matrix_UB_12 -0.0068866000
_diffrn_orient_matrix_UB_13 0.1002262000
_diffrn_orient_matrix_UB_21 0.0015684000
_diffrn_orient_matrix_UB_22 -0.0055925000
_diffrn_orient_matrix_UB_23 0.0650073000
_diffrn_orient_matrix_UB_31 -0.0177992000
_diffrn_orient_matrix_UB_32 -0.0817299000
_diffrn_orient_matrix_UB_33 -0.0127419000
_diffrn_radiation_monochromator mirror
_diffrn_radiation_probe x-ray
_diffrn_radiation_type 'Cu K\a'
_diffrn_radiation_wavelength 1.54184
_diffrn_reflns_av_R_equivalents 0.0496
_diffrn_reflns_av_unetI/netI 0.0280
_diffrn_reflns_Laue_measured_fraction_full 1.000
_diffrn_reflns_Laue_measured_fraction_max 1.000
_diffrn_reflns_limit_h_max 16
_diffrn_reflns_limit_h_min -16
_diffrn_reflns_limit_k_max 19
_diffrn_reflns_limit_k_min -22
_diffrn_reflns_limit_l_max 28
_diffrn_reflns_limit_l_min -28
_diffrn_reflns_number 41143
_diffrn_reflns_point_group_measured_fraction_full 1.000
_diffrn_reflns_point_group_measured_fraction_max 1.000
_diffrn_reflns_theta_full 66.577
_diffrn_reflns_theta_max 66.577
_diffrn_reflns_theta_min 3.709
_diffrn_source 'micro-focus sealed X-ray tube'
_diffrn_source_type 'PhotonJet (Cu) X-ray Source'
_exptl_absorpt_coefficient_mu 9.581
_exptl_absorpt_correction_T_max 1.00000
_exptl_absorpt_correction_T_min 0.82175
_exptl_absorpt_correction_type multi-scan
_exptl_absorpt_process_details
;
CrysAlisPro 1.171.40.81a (Rigaku Oxford Diffraction, 2020)
Empirical absorption correction using spherical harmonics,
implemented in SCALE3 ABSPACK scaling algorithm.
;
_exptl_crystal_colour 'clear light violet'
_exptl_crystal_colour_lustre clear
_exptl_crystal_colour_modifier light
_exptl_crystal_colour_primary violet
_exptl_crystal_density_diffrn 1.497
_exptl_crystal_description block
_exptl_crystal_F_000 1456
_exptl_crystal_size_max 0.2
_exptl_crystal_size_mid 0.1
_exptl_crystal_size_min 0.1
_refine_diff_density_max 1.061
_refine_diff_density_min -0.445
_refine_diff_density_rms 0.072
_refine_ls_extinction_method none
_refine_ls_goodness_of_fit_ref 1.050
_refine_ls_hydrogen_treatment constr
_refine_ls_matrix_type full
_refine_ls_number_parameters 370
_refine_ls_number_reflns 5708
_refine_ls_number_restraints 0
_refine_ls_restrained_S_all 1.050
_refine_ls_R_factor_all 0.0283
_refine_ls_R_factor_gt 0.0268
_refine_ls_shift/su_max 0.002
_refine_ls_shift/su_mean 0.000
_refine_ls_structure_factor_coef Fsqd
_refine_ls_weighting_details 'w=1/[\s^2^(Fo^2^)+(0.0415P)^2^+1.6780P] where P=(Fo^2^+2Fc^2^)/3'
_refine_ls_weighting_scheme calc
_refine_ls_wR_factor_gt 0.0694
_refine_ls_wR_factor_ref 0.0706
_reflns_Friedel_coverage 0.000
_reflns_number_gt 5404
_reflns_number_total 5708
_reflns_threshold_expression 'I > 2\s(I)'
_cod_data_source_file d4sc07949c3.cif
_cod_data_source_block exp_6527_auto
_cod_depositor_comments 'Adding full bibliography for 1574113--1574118.cif.'
_cod_original_cell_volume 3235.0(8)
_cod_database_code 1574115
_shelx_shelxl_version_number 2018/3
_chemical_oxdiff_formula 'Cu I O P C H'
_shelx_space_group_comment
;
The symmetry employed for this shelxl refinement is uniquely defined
by the following loop, which should always be used as a source of
symmetry information in preference to the above space-group names.
They are only intended as comments.
;
_shelx_estimated_absorpt_t_max 0.448
_shelx_estimated_absorpt_t_min 0.250
_olex2_refinement_description
;
1. Fixed Uiso
 At 1.2 times of:
  All C(H) groups
2.a Aromatic/amide H refined with riding coordinates:
 C7(H7), C9(H9), C11(H11), C14(H14), C16(H16), C21(H21), C23(H23), C24(H24),
 C26(H26), C27(H27), C30(H30), C31(H31), C32(H32), C33(H33), C34(H34), C35(H35),
  C36(H36), C37(H37), C38(H38), C39(H39), C40(H40), C42(H42), C43(H43),
 C45(H45), C47(H47), C49(H49), C54(H54), C2(H2)
;
_olex2_submission_special_instructions 'No special instructions were received'
_oxdiff_exptl_absorpt_empirical_details
;
Empirical correction (ABSPACK) includes:
- Absorption correction using spherical harmonics
- Frame scaling
;
_oxdiff_exptl_absorpt_empirical_full_max 1.373
_oxdiff_exptl_absorpt_empirical_full_min 0.831

loop_
_space_group_symop_operation_xyz
'x, y, z'
'-x, y+1/2, -z+1/2'
'-x, -y, -z'
'x, -y-1/2, z-1/2'

loop_
_atom_site_label
_atom_site_type_symbol
_atom_site_fract_x
_atom_site_fract_y
_atom_site_fract_z
_atom_site_U_iso_or_equiv
_atom_site_adp_type
_atom_site_occupancy
_atom_site_site_symmetry_order
_atom_site_calc_flag
_atom_site_refinement_flags_posn
_atom_site_refinement_flags_adp
_atom_site_refinement_flags_occupancy
_atom_site_disorder_assembly
_atom_site_disorder_group
I I 0.13312(2) 0.40533(2) 0.58722(2) 0.02748(7) Uani 1 1 d . . . . .
Cu2 Cu 0.04616(5) 0.53445(2) 0.58417(3) 0.02478(9) Uani 1 1 d . . . . .
P2 P 0.28330(8) 0.60495(3) 0.72697(5) 0.02409(13) Uani 1 1 d . . . . .
P1 P -0.17240(8) 0.51894(3) 0.54905(4) 0.02172(13) Uani 1 1 d . . . . .
C7 C -0.4761(3) 0.47793(14) 0.3411(2) 0.0304(5) Uani 1 1 d . . . . .
H7 H -0.446075 0.517647 0.333840 0.037 Uiso 1 1 calc R U . . .
C8 C -0.2984(3) 0.59708(12) 0.51607(19) 0.0243(5) Uani 1 1 d . . . . .
C9 C 0.3934(4) 0.59366(12) 0.8939(2) 0.0306(6) Uani 1 1 d . . . . .
H9 H 0.502214 0.572485 0.933021 0.037 Uiso 1 1 calc R U . . .
C11 C -0.4847(4) 0.59396(12) 0.4429(2) 0.0274(5) Uani 1 1 d . . . . .
H11 H -0.547440 0.550733 0.410462 0.033 Uiso 1 1 calc R U . . .
C12 C -0.0789(3) 0.47870(12) 0.65742(18) 0.0236(5) Uani 1 1 d . . . . .
C14 C 0.3615(4) 0.59990(14) 0.9359(2) 0.0363(6) Uani 1 1 d . . . . .
H14 H 0.446709 0.581668 1.001856 0.044 Uiso 1 1 calc R U . . .
C15 C -0.2109(3) 0.66336(13) 0.56287(19) 0.0265(5) Uani 1 1 d . . . . .
C16 C 0.0801(4) 0.41485(14) 0.8270(2) 0.0342(6) Uani 1 1 d . . . . .
H16 H 0.133070 0.393746 0.883503 0.041 Uiso 1 1 calc R U . . .
C17 C 0.2894(3) 0.69428(13) 0.69932(19) 0.0288(5) Uani 1 1 d . . . . .
C19 C 0.2639(3) 0.61884(12) 0.79349(19) 0.0254(5) Uani 1 1 d . . . . .
C21 C -0.1260(3) 0.50122(13) 0.68857(19) 0.0267(5) Uani 1 1 d . . . . .
H21 H -0.212021 0.537704 0.652242 0.032 Uiso 1 1 calc R U . . .
C23 C 0.2995(4) 0.75695(14) 0.7358(2) 0.0342(6) Uani 1 1 d . . . . .
H23 H 0.285388 0.754872 0.767726 0.041 Uiso 1 1 calc R U . . .
C24 C -0.4127(4) 0.40010(14) 0.4477(2) 0.0361(6) Uani 1 1 d . . . . .
H24 H -0.339965 0.386945 0.512680 0.043 Uiso 1 1 calc R U . . .
C25 C -0.3670(3) 0.46010(13) 0.43869(19) 0.0252(5) Uani 1 1 d . . . . .
C26 C 0.8522(4) 0.6164(2) 0.9861(2) 0.0458(7) Uani 1 1 d . . . . .
H26 H 0.941340 0.651909 1.024800 0.055 Uiso 1 1 calc R U . . .
C27 C 0.0495(4) 0.42346(15) 0.7124(2) 0.0320(5) Uani 1 1 d . . . . .
H27 H 0.083419 0.408003 0.693047 0.038 Uiso 1 1 calc R U . . .
C29 C 0.1024(3) 0.64931(12) 0.73750(19) 0.0267(5) Uani 1 1 d . . . . .
C30 C -0.4889(4) 0.71835(14) 0.4641(2) 0.0334(6) Uani 1 1 d . . . . .
H30 H -0.552102 0.758357 0.446951 0.040 Uiso 1 1 calc R U . . .
C31 C -0.3041(4) 0.72366(13) 0.5367(2) 0.0324(5) Uani 1 1 d . . . . .
H31 H -0.243347 0.767358 0.567534 0.039 Uiso 1 1 calc R U . . .
C32 C -0.6295(4) 0.43694(17) 0.2543(2) 0.0374(6) Uani 1 1 d . . . . .
H32 H -0.702255 0.449494 0.189167 0.045 Uiso 1 1 calc R U . . .
C33 C -0.5786(4) 0.65358(14) 0.4176(2) 0.0311(5) Uani 1 1 d . . . . .
H33 H -0.702458 0.649920 0.368942 0.037 Uiso 1 1 calc R U . . .
C34 C 0.5835(4) 0.51087(16) 0.8687(2) 0.0386(6) Uani 1 1 d . . . . .
H34 H 0.494698 0.475097 0.829375 0.046 Uiso 1 1 calc R U . . .
C35 C 0.6667(4) 0.63409(16) 0.8992(2) 0.0372(6) Uani 1 1 d . . . . .
H35 H 0.631857 0.681769 0.880063 0.045 Uiso 1 1 calc R U . . .
C36 C -0.0464(4) 0.47001(14) 0.7729(2) 0.0317(5) Uani 1 1 d . . . . .
H36 H -0.077864 0.486092 0.793504 0.038 Uiso 1 1 calc R U . . .
C37 C 0.2031(4) 0.63319(15) 0.8795(2) 0.0374(6) Uani 1 1 d . . . . .
H37 H 0.183740 0.638595 0.908538 0.045 Uiso 1 1 calc R U . . .
C38 C 0.0725(4) 0.65870(14) 0.7800(2) 0.0329(5) Uani 1 1 d . . . . .
H38 H -0.033464 0.681750 0.742417 0.039 Uiso 1 1 calc R U . . .
C39 C -0.6744(4) 0.37737(19) 0.2645(2) 0.0458(7) Uani 1 1 d . . . . .
H39 H -0.777204 0.349882 0.206386 0.055 Uiso 1 1 calc R U . . .
C40 C 0.1268(4) 0.39151(15) 0.7962(2) 0.0362(6) Uani 1 1 d . . . . .
H40 H 0.210432 0.354154 0.831795 0.043 Uiso 1 1 calc R U . . .
C41 C 0.5303(4) 0.58164(15) 0.8397(2) 0.0309(5) Uani 1 1 d . . . . .
C42 C 0.3023(4) 0.69872(15) 0.6476(2) 0.0374(6) Uani 1 1 d . . . . .
H42 H 0.290293 0.657755 0.620266 0.045 Uiso 1 1 calc R U . . .
C43 C 0.3304(4) 0.82193(15) 0.7248(2) 0.0441(7) Uani 1 1 d . . . . .
H43 H 0.337936 0.863360 0.749640 0.053 Uiso 1 1 calc R U . . .
C45 C 0.7728(5) 0.49346(19) 0.9579(2) 0.0496(8) Uani 1 1 d . . . . .
H45 H 0.809570 0.446080 0.978697 0.060 Uiso 1 1 calc R U . . .
C47 C 0.3332(4) 0.76413(18) 0.6368(3) 0.0478(7) Uani 1 1 d . . . . .
H47 H 0.342622 0.766838 0.602546 0.057 Uiso 1 1 calc R U . . .
C49 C -0.5664(5) 0.35931(18) 0.3605(3) 0.0485(7) Uani 1 1 d . . . . .
H49 H -0.596150 0.319290 0.367561 0.058 Uiso 1 1 calc R U . . .
C54 C 0.9045(4) 0.5466(2) 1.0148(2) 0.0483(8) Uani 1 1 d . . . . .
H54 H 1.029419 0.534607 1.073108 0.058 Uiso 1 1 calc R U . . .
O1 O -0.0243(2) 0.67058(9) 0.63697(13) 0.0279(4) Uani 1 1 d . . . . .
C2 C 0.3501(4) 0.82530(17) 0.6767(2) 0.0497(8) Uani 1 1 d . . . . .
H2 H 0.374663 0.868795 0.671202 0.060 Uiso 1 1 calc R U . . .

loop_
_atom_site_aniso_label
_atom_site_aniso_U_11
_atom_site_aniso_U_22
_atom_site_aniso_U_33
_atom_site_aniso_U_23
_atom_site_aniso_U_13
_atom_site_aniso_U_12
I 0.03145(10) 0.02804(10) 0.02985(10) 0.00276(5) 0.02704(9) 0.00393(5)
Cu2 0.02413(18) 0.02824(18) 0.02703(18) -0.00160(13) 0.02246(17) -0.00144(13)
P2 0.0213(3) 0.0266(3) 0.0235(3) -0.0003(2) 0.0187(3) 0.0001(2)
P1 0.0216(3) 0.0245(3) 0.0239(3) 0.0019(2) 0.0201(3) 0.0012(2)
C7 0.0266(12) 0.0385(13) 0.0308(13) 0.0035(10) 0.0250(12) 0.0054(10)
C8 0.0239(12) 0.0282(12) 0.0238(12) 0.0057(9) 0.0207(11) 0.0039(9)
C9 0.0300(14) 0.0296(13) 0.0281(13) -0.0020(9) 0.0238(13) -0.0019(9)
C11 0.0270(13) 0.0308(13) 0.0294(13) 0.0023(9) 0.0246(12) 0.0005(9)
C12 0.0230(11) 0.0255(11) 0.0248(11) 0.0002(9) 0.0206(11) -0.0020(9)
C14 0.0394(16) 0.0397(15) 0.0301(14) -0.0048(11) 0.0293(14) -0.0084(11)
C15 0.0244(11) 0.0297(12) 0.0276(12) 0.0030(9) 0.0223(11) 0.0028(9)
C16 0.0325(14) 0.0412(14) 0.0272(13) 0.0053(11) 0.0249(13) 0.0012(11)
C17 0.0187(11) 0.0330(12) 0.0230(11) -0.0021(9) 0.0156(10) -0.0041(9)
C19 0.0259(12) 0.0237(11) 0.0270(12) -0.0039(9) 0.0223(11) -0.0039(9)
C21 0.0274(12) 0.0272(11) 0.0302(12) -0.0003(10) 0.0251(11) -0.0008(9)
C23 0.0310(13) 0.0329(13) 0.0287(13) -0.0025(10) 0.0235(12) -0.0043(10)
C24 0.0366(15) 0.0423(15) 0.0337(14) -0.0062(11) 0.0304(14) -0.0104(11)
C25 0.0244(11) 0.0308(12) 0.0262(12) -0.0009(9) 0.0224(11) 0.0002(9)
C26 0.0270(14) 0.076(2) 0.0280(14) -0.0049(14) 0.0221(13) -0.0012(14)
C27 0.0340(13) 0.0378(13) 0.0370(14) 0.0083(11) 0.0321(13) 0.0082(11)
C29 0.0261(12) 0.0243(11) 0.0275(12) -0.0045(9) 0.0223(11) -0.0047(9)
C30 0.0359(14) 0.0328(13) 0.0396(14) 0.0113(11) 0.0332(13) 0.0124(11)
C31 0.0365(14) 0.0264(12) 0.0390(14) 0.0033(10) 0.0326(13) 0.0029(10)
C32 0.0261(13) 0.0574(17) 0.0267(13) -0.0017(12) 0.0219(12) 0.0044(12)
C33 0.0274(12) 0.0392(13) 0.0329(13) 0.0103(11) 0.0265(12) 0.0088(10)
C34 0.0362(14) 0.0457(16) 0.0323(14) 0.0016(12) 0.0286(13) 0.0083(12)
C35 0.0266(13) 0.0527(16) 0.0295(13) -0.0007(12) 0.0232(12) 0.0000(12)
C36 0.0354(13) 0.0370(13) 0.0319(13) -0.0010(10) 0.0300(12) -0.0012(11)
C37 0.0389(14) 0.0480(16) 0.0389(14) -0.0130(12) 0.0351(14) -0.0135(12)
C38 0.0296(13) 0.0380(14) 0.0347(13) -0.0079(11) 0.0278(12) -0.0060(10)
C39 0.0340(15) 0.065(2) 0.0387(16) -0.0215(14) 0.0307(14) -0.0175(14)
C40 0.0327(14) 0.0421(14) 0.0330(14) 0.0132(11) 0.0276(13) 0.0123(11)
C41 0.0251(12) 0.0437(14) 0.0257(12) 0.0009(11) 0.0218(12) 0.0058(11)
C42 0.0340(14) 0.0414(14) 0.0404(15) -0.0003(12) 0.0320(13) -0.0024(11)
C43 0.0380(15) 0.0298(14) 0.0339(14) -0.0037(11) 0.0252(14) -0.0075(11)
C45 0.0520(18) 0.0598(19) 0.0380(16) 0.0147(14) 0.0381(16) 0.0279(16)
C47 0.0434(16) 0.0560(18) 0.0501(17) 0.0050(14) 0.0405(16) -0.0060(14)
C49 0.0501(17) 0.0535(18) 0.0503(18) -0.0162(14) 0.0438(17) -0.0222(15)
C54 0.0296(14) 0.085(2) 0.0242(13) 0.0011(14) 0.0217(13) 0.0133(15)
O1 0.0245(8) 0.0321(9) 0.0288(9) 0.0006(7) 0.0228(8) 0.0006(7)
C2 0.0392(16) 0.0421(16) 0.0436(17) 0.0040(13) 0.0309(15) -0.0103(13)

loop_
_atom_type_symbol
_atom_type_description
_atom_type_scat_dispersion_real
_atom_type_scat_dispersion_imag
_atom_type_scat_source
C C 0.0181 0.0091 'International Tables Vol C Tables 4.2.6.8 and 6.1.1.4'
H H 0.0000 0.0000 'International Tables Vol C Tables 4.2.6.8 and 6.1.1.4'
Cu Cu -1.9646 0.5888 'International Tables Vol C Tables 4.2.6.8 and 6.1.1.4'
I I -0.3257 6.8362 'International Tables Vol C Tables 4.2.6.8 and 6.1.1.4'
O O 0.0492 0.0322 'International Tables Vol C Tables 4.2.6.8 and 6.1.1.4'
P P 0.2955 0.4335 'International Tables Vol C Tables 4.2.6.8 and 6.1.1.4'

loop_
_geom_angle_atom_site_label_1
_geom_angle_atom_site_label_2
_geom_angle_atom_site_label_3
_geom_angle
_geom_angle_site_symmetry_1
_geom_angle_site_symmetry_3
_geom_angle_publ_flag
Cu2 I Cu2 76.600(13) . 3_566 ?
I Cu2 I 103.400(13) . 3_566 ?
P2 Cu2 I 111.20(3) . 3_566 ?
P2 Cu2 I 117.27(3) . . ?
P2 Cu2 P1 111.30(3) . . ?
P1 Cu2 I 105.76(3) . 3_566 ?
P1 Cu2 I 107.046(19) . . ?
C17 P2 Cu2 115.00(8) . . ?
C17 P2 C19 105.45(11) . . ?
C17 P2 C41 99.82(12) . . ?
C19 P2 Cu2 109.68(8) . . ?
C19 P2 C41 99.59(11) . . ?
C41 P2 Cu2 124.89(9) . . ?
C8 P1 Cu2 119.28(8) . . ?
C12 P1 Cu2 113.31(8) . . ?
C12 P1 C8 102.58(11) . . ?
C12 P1 C25 103.25(11) . . ?
C25 P1 Cu2 115.79(8) . . ?
C25 P1 C8 100.41(11) . . ?
C25 C7 H7 119.7 . . ?
C32 C7 H7 119.7 . . ?
C32 C7 C25 120.5(3) . . ?
C11 C8 P1 122.37(18) . . ?
C11 C8 C15 116.7(2) . . ?
C15 C8 P1 120.94(19) . . ?
C14 C9 H9 119.6 . . ?
C14 C9 C19 120.9(3) . . ?
C19 C9 H9 119.6 . . ?
C8 C11 H11 119.2 . . ?
C33 C11 C8 121.7(2) . . ?
C33 C11 H11 119.2 . . ?
C21 C12 P1 123.58(18) . . ?
C21 C12 C27 118.8(2) . . ?
C27 C12 P1 117.61(18) . . ?
C9 C14 H14 120.1 . . ?
C37 C14 C9 119.8(3) . . ?
C37 C14 H14 120.1 . . ?
C31 C15 C8 122.2(2) . . ?
C31 C15 O1 117.9(2) . . ?
O1 C15 C8 119.9(2) . . ?
C36 C16 H16 120.3 . . ?
C40 C16 H16 120.3 . . ?
C40 C16 C36 119.5(2) . . ?
C23 C17 P2 123.6(2) . . ?
C42 C17 P2 117.0(2) . . ?
C42 C17 C23 119.0(2) . . ?
C9 C19 P2 123.80(19) . . ?
C29 C19 P2 118.35(18) . . ?
C29 C19 C9 117.5(2) . . ?
C12 C21 H21 119.6 . . ?
C36 C21 C12 120.8(2) . . ?
C36 C21 H21 119.6 . . ?
C17 C23 H23 119.8 . . ?
C43 C23 C17 120.4(3) . . ?
C43 C23 H23 119.8 . . ?
C25 C24 H24 119.7 . . ?
C25 C24 C49 120.5(3) . . ?
C49 C24 H24 119.7 . . ?
C7 C25 P1 118.22(19) . . ?
C24 C25 P1 123.1(2) . . ?
C24 C25 C7 118.6(2) . . ?
C35 C26 H26 120.1 . . ?
C54 C26 H26 120.1 . . ?
C54 C26 C35 119.8(3) . . ?
C12 C27 H27 119.9 . . ?
C40 C27 C12 120.1(2) . . ?
C40 C27 H27 119.9 . . ?
C38 C29 C19 122.2(2) . . ?
C38 C29 O1 122.8(2) . . ?
O1 C29 C19 115.0(2) . . ?
C31 C30 H30 120.1 . . ?
C33 C30 H30 120.1 . . ?
C33 C30 C31 119.8(2) . . ?
C15 C31 C30 119.4(2) . . ?
C15 C31 H31 120.3 . . ?
C30 C31 H31 120.3 . . ?
C7 C32 H32 119.9 . . ?
C39 C32 C7 120.1(3) . . ?
C39 C32 H32 119.9 . . ?
C11 C33 H33 119.9 . . ?
C30 C33 C11 120.2(2) . . ?
C30 C33 H33 119.9 . . ?
C41 C34 H34 120.3 . . ?
C41 C34 C45 119.5(3) . . ?
C45 C34 H34 120.3 . . ?
C26 C35 H35 119.4 . . ?
C26 C35 C41 121.1(3) . . ?
C41 C35 H35 119.4 . . ?
C16 C36 H36 119.8 . . ?
C21 C36 C16 120.3(2) . . ?
C21 C36 H36 119.8 . . ?
C14 C37 H37 119.7 . . ?
C14 C37 C38 120.6(3) . . ?
C38 C37 H37 119.7 . . ?
C29 C38 C37 118.9(2) . . ?
C29 C38 H38 120.5 . . ?
C37 C38 H38 120.5 . . ?
C32 C39 H39 120.3 . . ?
C49 C39 C32 119.5(3) . . ?
C49 C39 H39 120.3 . . ?
C16 C40 C27 120.5(2) . . ?
C16 C40 H40 119.7 . . ?
C27 C40 H40 119.7 . . ?
C34 C41 P2 119.5(2) . . ?
C34 C41 C35 119.0(3) . . ?
C35 C41 P2 121.4(2) . . ?
C17 C42 H42 119.9 . . ?
C47 C42 C17 120.1(3) . . ?
C47 C42 H42 119.9 . . ?
C23 C43 H43 120.0 . . ?
C2 C43 C23 120.0(3) . . ?
C2 C43 H43 120.0 . . ?
C34 C45 H45 119.9 . . ?
C54 C45 C34 120.2(3) . . ?
C54 C45 H45 119.9 . . ?
C42 C47 H47 119.9 . . ?
C2 C47 C42 120.2(3) . . ?
C2 C47 H47 119.9 . . ?
C24 C49 H49 119.6 . . ?
C39 C49 C24 120.7(3) . . ?
C39 C49 H49 119.6 . . ?
C26 C54 C45 120.4(3) . . ?
C26 C54 H54 119.8 . . ?
C45 C54 H54 119.8 . . ?
C29 O1 C15 115.77(18) . . ?
C43 C2 C47 120.1(3) . . ?
C43 C2 H2 119.9 . . ?
C47 C2 H2 119.9 . . ?

loop_
_geom_bond_atom_site_label_1
_geom_bond_atom_site_label_2
_geom_bond_distance
_geom_bond_site_symmetry_2
_geom_bond_publ_flag
I Cu2 2.6615(4) . ?
I Cu2 2.6829(7) 3_566 ?
Cu2 P2 2.2793(10) . ?
Cu2 P1 2.2971(7) . ?
P2 C17 1.826(3) . ?
P2 C19 1.835(3) . ?
P2 C41 1.839(3) . ?
P1 C8 1.840(2) . ?
P1 C12 1.834(2) . ?
P1 C25 1.837(3) . ?
C7 H7 0.9300 . ?
C7 C25 1.390(4) . ?
C7 C32 1.388(4) . ?
C8 C11 1.396(4) . ?
C8 C15 1.399(3) . ?
C9 H9 0.9300 . ?
C9 C14 1.393(5) . ?
C9 C19 1.400(4) . ?
C11 H11 0.9300 . ?
C11 C33 1.385(4) . ?
C12 C21 1.390(3) . ?
C12 C27 1.397(4) . ?
C14 H14 0.9300 . ?
C14 C37 1.378(4) . ?
C15 C31 1.385(4) . ?
C15 O1 1.397(3) . ?
C16 H16 0.9300 . ?
C16 C36 1.387(4) . ?
C16 C40 1.380(4) . ?
C17 C23 1.399(4) . ?
C17 C42 1.389(4) . ?
C19 C29 1.390(3) . ?
C21 H21 0.9300 . ?
C21 C36 1.382(4) . ?
C23 H23 0.9300 . ?
C23 C43 1.382(4) . ?
C24 H24 0.9300 . ?
C24 C25 1.383(4) . ?
C24 C49 1.390(4) . ?
C26 H26 0.9300 . ?
C26 C35 1.381(4) . ?
C26 C54 1.365(5) . ?
C27 H27 0.9300 . ?
C27 C40 1.392(4) . ?
C29 C38 1.385(4) . ?
C29 O1 1.388(3) . ?
C30 H30 0.9300 . ?
C30 C31 1.386(4) . ?
C30 C33 1.379(4) . ?
C31 H31 0.9300 . ?
C32 H32 0.9300 . ?
C32 C39 1.385(5) . ?
C33 H33 0.9300 . ?
C34 H34 0.9300 . ?
C34 C41 1.383(4) . ?
C34 C45 1.405(4) . ?
C35 H35 0.9300 . ?
C35 C41 1.397(4) . ?
C36 H36 0.9300 . ?
C37 H37 0.9300 . ?
C37 C38 1.386(4) . ?
C38 H38 0.9300 . ?
C39 H39 0.9300 . ?
C39 C49 1.366(5) . ?
C40 H40 0.9300 . ?
C42 H42 0.9300 . ?
C42 C47 1.387(4) . ?
C43 H43 0.9300 . ?
C43 C2 1.381(5) . ?
C45 H45 0.9300 . ?
C45 C54 1.383(5) . ?
C47 H47 0.9300 . ?
C47 C2 1.382(5) . ?
C49 H49 0.9300 . ?
C54 H54 0.9300 . ?
C2 H2 0.9300 . ?

loop_
_geom_torsion_atom_site_label_1
_geom_torsion_atom_site_label_2
_geom_torsion_atom_site_label_3
_geom_torsion_atom_site_label_4
_geom_torsion
_geom_torsion_site_symmetry_1
_geom_torsion_site_symmetry_2
_geom_torsion_site_symmetry_3
_geom_torsion_site_symmetry_4
_geom_torsion_publ_flag
Cu2 P2 C17 C23 127.8(2) . . . . ?
Cu2 P2 C17 C42 -58.5(2) . . . . ?
Cu2 P2 C19 C9 114.9(2) . . . . ?
Cu2 P2 C19 C29 -58.0(2) . . . . ?
Cu2 P2 C41 C34 -31.4(3) . . . . ?
Cu2 P2 C41 C35 150.68(18) . . . . ?
Cu2 P1 C8 C11 143.79(18) . . . . ?
Cu2 P1 C8 C15 -35.3(2) . . . . ?
Cu2 P1 C12 C21 138.12(18) . . . . ?
Cu2 P1 C12 C27 -40.5(2) . . . . ?
Cu2 P1 C25 C7 -58.8(2) . . . . ?
Cu2 P1 C25 C24 122.9(2) . . . . ?
P2 C17 C23 C43 170.6(2) . . . . ?
P2 C17 C42 C47 -171.1(2) . . . . ?
P2 C19 C29 C38 176.98(19) . . . . ?
P2 C19 C29 O1 -4.1(3) . . . . ?
P1 C8 C11 C33 -178.79(19) . . . . ?
P1 C8 C15 C31 177.6(2) . . . . ?
P1 C8 C15 O1 -1.0(3) . . . . ?
P1 C12 C21 C36 -178.09(19) . . . . ?
P1 C12 C27 C40 179.2(2) . . . . ?
C7 C32 C39 C49 -0.1(5) . . . . ?
C8 P1 C12 C21 8.2(2) . . . . ?
C8 P1 C12 C27 -170.4(2) . . . . ?
C8 P1 C25 C7 71.0(2) . . . . ?
C8 P1 C25 C24 -107.3(2) . . . . ?
C8 C11 C33 C30 0.5(4) . . . . ?
C8 C15 C31 C30 2.0(4) . . . . ?
C8 C15 O1 C29 -81.7(3) . . . . ?
C9 C14 C37 C38 1.9(4) . . . . ?
C9 C19 C29 C38 3.7(3) . . . . ?
C9 C19 C29 O1 -177.4(2) . . . . ?
C11 C8 C15 C31 -1.6(4) . . . . ?
C11 C8 C15 O1 179.9(2) . . . . ?
C12 P1 C8 C11 -90.0(2) . . . . ?
C12 P1 C8 C15 90.8(2) . . . . ?
C12 P1 C25 C7 176.75(19) . . . . ?
C12 P1 C25 C24 -1.6(2) . . . . ?
C12 C21 C36 C16 -0.9(4) . . . . ?
C12 C27 C40 C16 -1.2(4) . . . . ?
C14 C9 C19 P2 -173.66(19) . . . . ?
C14 C9 C19 C29 -0.8(3) . . . . ?
C14 C37 C38 C29 0.9(4) . . . . ?
C15 C8 C11 C33 0.4(4) . . . . ?
C17 P2 C19 C9 -120.8(2) . . . . ?
C17 P2 C19 C29 66.4(2) . . . . ?
C17 P2 C41 C34 -161.5(2) . . . . ?
C17 P2 C41 C35 20.6(2) . . . . ?
C17 C23 C43 C2 0.5(4) . . . . ?
C17 C42 C47 C2 -0.4(5) . . . . ?
C19 P2 C17 C23 6.9(2) . . . . ?
C19 P2 C17 C42 -179.5(2) . . . . ?
C19 P2 C41 C34 90.9(2) . . . . ?
C19 P2 C41 C35 -87.0(2) . . . . ?
C19 C9 C14 C37 -2.0(4) . . . . ?
C19 C29 C38 C37 -3.8(4) . . . . ?
C19 C29 O1 C15 145.7(2) . . . . ?
C21 C12 C27 C40 0.6(4) . . . . ?
C23 C17 C42 C47 2.9(4) . . . . ?
C23 C43 C2 C47 2.0(5) . . . . ?
C25 P1 C8 C11 16.2(2) . . . . ?
C25 P1 C8 C15 -162.9(2) . . . . ?
C25 P1 C12 C21 -95.9(2) . . . . ?
C25 P1 C12 C27 85.5(2) . . . . ?
C25 C7 C32 C39 -0.5(4) . . . . ?
C25 C24 C49 C39 0.5(5) . . . . ?
C26 C35 C41 P2 177.6(2) . . . . ?
C26 C35 C41 C34 -0.3(4) . . . . ?
C27 C12 C21 C36 0.5(4) . . . . ?
C31 C15 O1 C29 99.7(3) . . . . ?
C31 C30 C33 C11 -0.1(4) . . . . ?
C32 C7 C25 P1 -177.29(19) . . . . ?
C32 C7 C25 C24 1.1(4) . . . . ?
C32 C39 C49 C24 0.1(5) . . . . ?
C33 C30 C31 C15 -1.1(4) . . . . ?
C34 C45 C54 C26 1.1(4) . . . . ?
C35 C26 C54 C45 -0.3(4) . . . . ?
C36 C16 C40 C27 0.8(4) . . . . ?
C38 C29 O1 C15 -35.4(3) . . . . ?
C40 C16 C36 C21 0.3(4) . . . . ?
C41 P2 C17 C23 -96.0(2) . . . . ?
C41 P2 C17 C42 77.6(2) . . . . ?
C41 P2 C19 C9 -17.7(2) . . . . ?
C41 P2 C19 C29 169.45(19) . . . . ?
C41 C34 C45 C54 -1.5(4) . . . . ?
C42 C17 C23 C43 -2.9(4) . . . . ?
C42 C47 C2 C43 -2.0(5) . . . . ?
C45 C34 C41 P2 -176.8(2) . . . . ?
C45 C34 C41 C35 1.1(4) . . . . ?
C49 C24 C25 P1 177.2(2) . . . . ?
C49 C24 C25 C7 -1.1(4) . . . . ?
C54 C26 C35 C41 -0.1(4) . . . . ?
O1 C15 C31 C30 -179.4(2) . . . . ?
O1 C29 C38 C37 177.4(2) . . . . ?
